data_7701413
loop_
_publ_author_name
'Manar, Krishna Kumar'
'porwal, vishal kumar'
'Kamte, Rohit S.'
'Adhikari, Manu'
'Thakur, Sandeep Kumar'
'Bawari, Deependra'
'Roychoudhury, Angshuman'
'Singh, Sanjay'

_publ_section_title
;
 Reactions of BICAAC with hydroboranes: propensity for Lewis adduct
 formation and carbene insertion into B-H bond
;
_journal_name_full 'Dalton Transactions'
_journal_paper_doi 10.1039/C9DT03382C
_journal_year 2019
_chemical_formula_moiety 'C22 H34 B Cl2 N'
_chemical_formula_sum 'C22 H34 B Cl2 N'
_chemical_formula_weight 394.21
_space_group_crystal_system monoclinic
_space_group_IT_number 14
_space_group_name_Hall '-P 2ybc'
_space_group_name_H-M_alt 'P 1 21/c 1'
_symmetry_space_group_name_Hall '-P 2ybc'
_symmetry_space_group_name_H-M 'P 1 21/c 1'
_atom_sites_solution_hydrogens mixed
_atom_sites_solution_primary dual
_audit_creation_date 2019-06-19
_audit_creation_method
;
Olex2 1.2
(compiled 2018.05.29 svn.r3508 for OlexSys, GUI svn.r5506)
;
_audit_update_record
;
2019-06-20 deposited with the CCDC.    2019-10-23 downloaded from the CCDC.
;
_cell_angle_alpha 90
_cell_angle_beta 106.3110(10)
_cell_angle_gamma 90
_cell_formula_units_Z 4
_cell_length_a 9.2720(2)
_cell_length_b 15.9647(3)
_cell_length_c 15.3820(3)
_cell_measurement_reflns_used 2725
_cell_measurement_temperature 100.0(2)
_cell_measurement_theta_max 24.46
_cell_measurement_theta_min 2.62
_cell_volume 2185.27(8)
_computing_cell_refinement 'SAINT v8.34A (Bruker, 2013)'
_computing_data_reduction 'SAINT v8.34A (Bruker, 2013)'
_computing_molecular_graphics 'Olex2 (Dolomanov et al., 2009)'
_computing_publication_material 'Olex2 (Dolomanov et al., 2009)'
_computing_structure_refinement 'ShelXL (Sheldrick, 2015)'
_computing_structure_solution 'ShelXT (Sheldrick, 2015)'
_diffrn_ambient_temperature 100.0(2)
_diffrn_measured_fraction_theta_full 0.994
_diffrn_measured_fraction_theta_max 0.994
_diffrn_measurement_device_type 'Bruker APEX-II CCD'
_diffrn_measurement_method '\f and \w scans'
_diffrn_radiation_type MoK\a
_diffrn_radiation_wavelength 0.71073
_diffrn_reflns_av_R_equivalents 0.0393
_diffrn_reflns_av_unetI/netI 0.0575
_diffrn_reflns_Laue_measured_fraction_full 0.994
_diffrn_reflns_Laue_measured_fraction_max 0.994
_diffrn_reflns_limit_h_max 10
_diffrn_reflns_limit_h_min -9
_diffrn_reflns_limit_k_max 18
_diffrn_reflns_limit_k_min -18
_diffrn_reflns_limit_l_max 17
_diffrn_reflns_limit_l_min -17
_diffrn_reflns_number 9914
_diffrn_reflns_point_group_measured_fraction_full 0.994
_diffrn_reflns_point_group_measured_fraction_max 0.994
_diffrn_reflns_theta_full 24.578
_diffrn_reflns_theta_max 24.578
_diffrn_reflns_theta_min 1.879
_diffrn_standards_number 0
_exptl_absorpt_coefficient_mu 0.303
_exptl_absorpt_correction_T_max 0.7451
_exptl_absorpt_correction_T_min 0.6973
_exptl_absorpt_correction_type multi-scan
_exptl_absorpt_process_details
'SADABS-2014/5 (Bruker,2014/5) was used for absorption correction. wR2(int) was 0.0451 before and 0.0392 after correction. The Ratio of minimum to maximum transmission is 0.9358. The \l/2 correction factor is 0.00150.'
_exptl_crystal_colour 'clear light colourless'
_exptl_crystal_colour_lustre clear
_exptl_crystal_colour_modifier light
_exptl_crystal_colour_primary colourless
_exptl_crystal_density_diffrn 1.198
_exptl_crystal_description block
_exptl_crystal_F_000 848
_exptl_crystal_size_max 0.3
_exptl_crystal_size_mid 0.25
_exptl_crystal_size_min 0.2
_refine_diff_density_max 0.235
_refine_diff_density_min -0.222
_refine_diff_density_rms 0.046
_refine_ls_extinction_method none
_refine_ls_goodness_of_fit_ref 0.962
_refine_ls_hydrogen_treatment mixed
_refine_ls_matrix_type full
_refine_ls_number_parameters 246
_refine_ls_number_reflns 3636
_refine_ls_number_restraints 0
_refine_ls_restrained_S_all 0.962
_refine_ls_R_factor_all 0.0503
_refine_ls_R_factor_gt 0.0351
_refine_ls_shift/su_max 0.001
_refine_ls_shift/su_mean 0.000
_refine_ls_structure_factor_coef Fsqd
_refine_ls_weighting_details 'w=1/[\s^2^(Fo^2^)+(0.0346P)^2^] where P=(Fo^2^+2Fc^2^)/3'
_refine_ls_weighting_scheme calc
_refine_ls_wR_factor_gt 0.0761
_refine_ls_wR_factor_ref 0.0812
_reflns_Friedel_coverage 0.000
_reflns_number_gt 2783
_reflns_number_total 3636
_reflns_threshold_expression 'I > 2\s(I)'
_cod_data_source_file c9dt03382c2.cif
_cod_data_source_block Compound2_100k_0m_a_a
_cod_database_code 7701413
_shelx_shelxl_version_number 2014/7
_shelx_space_group_comment
;
The symmetry employed for this shelxl refinement is uniquely defined
by the following loop, which should always be used as a source of
symmetry information in preference to the above space-group names.
They are only intended as comments.
;
_olex2_refinement_description
;
1. Fixed Uiso
 At 1.2 times of:
  All C(H) groups, All C(H,H) groups
 At 1.5 times of:
  All C(H,H,H) groups
2.a Ternary CH refined with riding coordinates:
 C19(H19), C16(H16), C3(H3)
2.b Secondary CH2 refined with riding coordinates:
 C7(H7A,H7B), C6(H6A,H6B), C4(H4A,H4B)
2.c Aromatic/amide H refined with riding coordinates:
 C12(H12), C14(H14), C13(H13)
2.d Idealised Me refined as rotating group:
 C20(H20A,H20B,H20C), C9(H9A,H9B,H9C), C21(H21A,H21B,H21C), C17(H17A,H17B,
 H17C), C8(H8A,H8B,H8C), C18(H18A,H18B,H18C), C00P(H00A,H00B,H00C)
;
_olex2_submission_special_instructions 'No special instructions were received'

loop_
_space_group_symop_operation_xyz
'x, y, z'
'-x, y+1/2, -z+1/2'
'-x, -y, -z'
'x, -y-1/2, z-1/2'

loop_
_atom_site_label
_atom_site_type_symbol
_atom_site_fract_x
_atom_site_fract_y
_atom_site_fract_z
_atom_site_U_iso_or_equiv
_atom_site_adp_type
_atom_site_occupancy
_atom_site_site_symmetry_order
_atom_site_calc_flag
_atom_site_refinement_flags_posn
Cl2 Cl -0.00457(6) 0.83201(3) 0.27071(3) 0.02345(15) Uani 1 1 d .
Cl1 Cl 0.31450(6) 0.91123(3) 0.30847(3) 0.02305(15) Uani 1 1 d .
N1 N 0.28157(17) 0.70798(9) 0.44172(9) 0.0113(4) Uani 1 1 d .
C1 C 0.2341(2) 0.78446(11) 0.41810(12) 0.0128(4) Uani 1 1 d .
C11 C 0.4662(2) 0.64444(11) 0.37418(12) 0.0149(5) Uani 1 1 d .
C19 C 0.0413(2) 0.59925(11) 0.32953(13) 0.0154(5) Uani 1 1 d .
H19 H 0.0295 0.6486 0.3648 0.018 Uiso 1 1 calc R
C15 C 0.2052(2) 0.59345(11) 0.33044(12) 0.0133(4) Uani 1 1 d .
C5 C 0.2958(2) 0.68125(12) 0.53842(12) 0.0156(5) Uani 1 1 d .
C12 C 0.5005(2) 0.58275(11) 0.31857(13) 0.0184(5) Uani 1 1 d .
H12 H 0.5975 0.5794 0.3127 0.022 Uiso 1 1 calc R
C10 C 0.3181(2) 0.64744(11) 0.37934(12) 0.0127(4) Uani 1 1 d .
C7 C 0.1397(2) 0.69201(12) 0.55210(13) 0.0179(5) Uani 1 1 d .
H7A H 0.1449 0.6830 0.6153 0.021 Uiso 1 1 calc R
H7B H 0.0712 0.6510 0.5161 0.021 Uiso 1 1 calc R
C14 C 0.2477(2) 0.53243(11) 0.27767(13) 0.0175(5) Uani 1 1 d .
H14 H 0.1762 0.4947 0.2454 0.021 Uiso 1 1 calc R
C2 C 0.2024(2) 0.83306(12) 0.49546(13) 0.0181(5) Uani 1 1 d .
C20 C -0.0076(2) 0.52201(12) 0.37338(13) 0.0219(5) Uani 1 1 d .
H20A H 0.0053 0.4727 0.3406 0.033 Uiso 1 1 calc GR
H20B H -0.1113 0.5275 0.3719 0.033 Uiso 1 1 calc GR
H20C H 0.0528 0.5175 0.4351 0.033 Uiso 1 1 calc GR
C16 C 0.5881(2) 0.70495(12) 0.42379(13) 0.0192(5) Uani 1 1 d .
H16 H 0.5429 0.7436 0.4582 0.023 Uiso 1 1 calc R
C13 C 0.3930(2) 0.52671(12) 0.27220(13) 0.0207(5) Uani 1 1 d .
H13 H 0.4188 0.4850 0.2371 0.025 Uiso 1 1 calc R
C6 C 0.0818(2) 0.78061(12) 0.52356(14) 0.0216(5) Uani 1 1 d .
H6A H 0.0562 0.8080 0.5735 0.026 Uiso 1 1 calc R
H6B H -0.0085 0.7773 0.4731 0.026 Uiso 1 1 calc R
C9 C 0.3528(2) 0.59236(12) 0.55799(13) 0.0225(5) Uani 1 1 d .
H9A H 0.2856 0.5546 0.5175 0.034 Uiso 1 1 calc GR
H9B H 0.3577 0.5782 0.6194 0.034 Uiso 1 1 calc GR
H9C H 0.4511 0.5879 0.5494 0.034 Uiso 1 1 calc GR
C21 C -0.0608(2) 0.61017(13) 0.23307(13) 0.0222(5) Uani 1 1 d .
H21A H -0.0278 0.6576 0.2053 0.033 Uiso 1 1 calc GR
H21B H -0.1623 0.6191 0.2349 0.033 Uiso 1 1 calc GR
H21C H -0.0564 0.5607 0.1984 0.033 Uiso 1 1 calc GR
C3 C 0.3449(2) 0.83388(12) 0.57734(13) 0.0223(5) Uani 1 1 d .
H3 H 0.3143 0.8544 0.6296 0.027 Uiso 1 1 calc R
C4 C 0.4020(2) 0.74408(12) 0.59932(13) 0.0208(5) Uani 1 1 d .
H4A H 0.5013 0.7388 0.5908 0.025 Uiso 1 1 calc R
H4B H 0.4097 0.7318 0.6622 0.025 Uiso 1 1 calc R
C17 C 0.6464(2) 0.75742(13) 0.35758(14) 0.0267(5) Uani 1 1 d .
H17A H 0.6941 0.7214 0.3239 0.040 Uiso 1 1 calc GR
H17B H 0.7179 0.7977 0.3907 0.040 Uiso 1 1 calc GR
H17C H 0.5640 0.7861 0.3165 0.040 Uiso 1 1 calc GR
C8 C 0.1414(3) 0.92180(12) 0.47240(14) 0.0298(6) Uani 1 1 d .
H8A H 0.2101 0.9534 0.4488 0.045 Uiso 1 1 calc GR
H8B H 0.1306 0.9485 0.5261 0.045 Uiso 1 1 calc GR
H8C H 0.0454 0.9192 0.4279 0.045 Uiso 1 1 calc GR
C18 C 0.7177(2) 0.66028(14) 0.49150(14) 0.0278(5) Uani 1 1 d .
H18A H 0.6788 0.6269 0.5317 0.042 Uiso 1 1 calc GR
H18B H 0.7866 0.7010 0.5259 0.042 Uiso 1 1 calc GR
H18C H 0.7690 0.6248 0.4594 0.042 Uiso 1 1 calc GR
C00P C 0.4682(3) 0.89217(13) 0.56560(15) 0.0337(6) Uani 1 1 d .
H00A H 0.5550 0.8870 0.6170 0.051 Uiso 1 1 calc GR
H00B H 0.4328 0.9490 0.5609 0.051 Uiso 1 1 calc GR
H00C H 0.4946 0.8773 0.5116 0.051 Uiso 1 1 calc GR
B1 B 0.2043(3) 0.81365(14) 0.31393(15) 0.0167(5) Uani 1 1 d .
H1 H 0.2343(19) 0.7661(10) 0.2712(11) 0.008(5) Uiso 1 1 d .

loop_
_atom_site_aniso_label
_atom_site_aniso_U_11
_atom_site_aniso_U_22
_atom_site_aniso_U_33
_atom_site_aniso_U_23
_atom_site_aniso_U_13
_atom_site_aniso_U_12
Cl2 0.0177(3) 0.0234(3) 0.0266(3) 0.0072(2) 0.0020(2) 0.0024(2)
Cl1 0.0233(3) 0.0197(3) 0.0267(3) 0.0061(2) 0.0078(2) -0.0031(2)
N1 0.0093(9) 0.0136(9) 0.0108(8) 0.0006(7) 0.0025(7) -0.0003(7)
C1 0.0070(10) 0.0125(11) 0.0181(11) -0.0001(8) 0.0024(9) -0.0022(8)
C11 0.0137(11) 0.0168(11) 0.0138(10) 0.0050(9) 0.0030(9) 0.0030(9)
C19 0.0178(11) 0.0133(11) 0.0155(10) -0.0037(8) 0.0053(9) -0.0024(9)
C15 0.0164(11) 0.0121(10) 0.0111(10) 0.0044(8) 0.0032(9) 0.0018(9)
C5 0.0181(12) 0.0186(11) 0.0094(10) 0.0031(8) 0.0027(9) -0.0011(9)
C12 0.0153(11) 0.0214(12) 0.0197(11) 0.0051(9) 0.0068(10) 0.0079(9)
C10 0.0166(11) 0.0106(10) 0.0110(10) 0.0030(8) 0.0042(9) 0.0036(9)
C7 0.0204(12) 0.0220(11) 0.0122(11) -0.0011(9) 0.0060(9) -0.0038(9)
C14 0.0211(12) 0.0135(11) 0.0176(11) -0.0001(9) 0.0050(10) -0.0014(9)
C2 0.0208(12) 0.0154(11) 0.0192(11) -0.0032(9) 0.0077(10) -0.0001(9)
C20 0.0239(13) 0.0222(12) 0.0218(11) -0.0035(9) 0.0099(10) -0.0080(10)
C16 0.0123(11) 0.0232(12) 0.0225(11) -0.0004(9) 0.0055(10) 0.0017(9)
C13 0.0287(13) 0.0161(11) 0.0188(11) 0.0015(9) 0.0094(10) 0.0073(10)
C6 0.0210(12) 0.0257(12) 0.0204(11) -0.0030(9) 0.0097(10) 0.0023(10)
C9 0.0232(12) 0.0265(12) 0.0170(11) 0.0096(9) 0.0043(10) 0.0032(10)
C21 0.0186(12) 0.0269(12) 0.0205(12) -0.0036(10) 0.0047(10) -0.0033(10)
C3 0.0280(13) 0.0229(12) 0.0152(11) -0.0064(9) 0.0045(10) -0.0044(10)
C4 0.0204(12) 0.0276(12) 0.0125(11) -0.0011(9) 0.0014(10) -0.0040(10)
C17 0.0187(12) 0.0295(13) 0.0312(13) 0.0044(10) 0.0058(11) -0.0044(11)
C8 0.0397(15) 0.0203(12) 0.0325(13) -0.0048(10) 0.0154(12) 0.0054(11)
C18 0.0167(12) 0.0367(14) 0.0283(13) 0.0039(11) 0.0034(10) -0.0007(10)
C00P 0.0329(15) 0.0317(14) 0.0342(14) -0.0058(11) 0.0056(12) -0.0098(12)
B1 0.0170(13) 0.0150(12) 0.0177(12) 0.0030(10) 0.0040(11) 0.0021(10)

loop_
_atom_type_symbol
_atom_type_description
_atom_type_scat_dispersion_real
_atom_type_scat_dispersion_imag
_atom_type_scat_source
C C 0.0033 0.0016 'International Tables Vol C Tables 4.2.6.8 and 6.1.1.4'
H H 0.0000 0.0000 'International Tables Vol C Tables 4.2.6.8 and 6.1.1.4'
B B 0.0013 0.0007 'International Tables Vol C Tables 4.2.6.8 and 6.1.1.4'
Cl Cl 0.1484 0.1585 'International Tables Vol C Tables 4.2.6.8 and 6.1.1.4'
N N 0.0061 0.0033 'International Tables Vol C Tables 4.2.6.8 and 6.1.1.4'

loop_
_geom_angle_atom_site_label_1
_geom_angle_atom_site_label_2
_geom_angle_atom_site_label_3
_geom_angle
C1 N1 C5 117.55(15)
C1 N1 C10 123.52(15)
C10 N1 C5 118.91(14)
N1 C1 C2 112.46(16)
N1 C1 B1 119.52(16)
C2 C1 B1 127.84(16)
C12 C11 C10 117.03(18)
C12 C11 C16 119.34(18)
C10 C11 C16 123.61(17)
C15 C19 H19 108.1
C15 C19 C20 111.42(16)
C15 C19 C21 111.17(15)
C20 C19 H19 108.1
C21 C19 H19 108.1
C21 C19 C20 109.85(16)
C10 C15 C19 124.22(17)
C14 C15 C19 118.92(17)
C14 C15 C10 116.83(18)
N1 C5 C7 106.16(15)
N1 C5 C4 106.26(15)
C9 C5 N1 112.81(15)
C9 C5 C7 111.63(16)
C9 C5 C4 111.37(16)
C4 C5 C7 108.28(16)
C11 C12 H12 119.4
C13 C12 C11 121.16(19)
C13 C12 H12 119.4
C11 C10 N1 118.06(17)
C11 C10 C15 123.10(17)
C15 C10 N1 118.79(17)
C5 C7 H7A 109.8
C5 C7 H7B 109.8
C5 C7 C6 109.45(16)
H7A C7 H7B 108.2
C6 C7 H7A 109.8
C6 C7 H7B 109.8
C15 C14 H14 119.2
C13 C14 C15 121.61(19)
C13 C14 H14 119.2
C1 C2 C6 104.83(15)
C1 C2 C3 109.47(16)
C1 C2 C8 115.61(16)
C3 C2 C6 107.14(15)
C8 C2 C6 108.43(17)
C8 C2 C3 110.86(16)
C19 C20 H20A 109.5
C19 C20 H20B 109.5
C19 C20 H20C 109.5
H20A C20 H20B 109.5
H20A C20 H20C 109.5
H20B C20 H20C 109.5
C11 C16 H16 107.4
C11 C16 C17 111.46(16)
C11 C16 C18 112.16(16)
C17 C16 H16 107.4
C18 C16 H16 107.4
C18 C16 C17 110.63(17)
C12 C13 H13 119.9
C14 C13 C12 120.19(19)
C14 C13 H13 119.9
C7 C6 C2 110.85(16)
C7 C6 H6A 109.5
C7 C6 H6B 109.5
C2 C6 H6A 109.5
C2 C6 H6B 109.5
H6A C6 H6B 108.1
C5 C9 H9A 109.5
C5 C9 H9B 109.5
C5 C9 H9C 109.5
H9A C9 H9B 109.5
H9A C9 H9C 109.5
H9B C9 H9C 109.5
C19 C21 H21A 109.5
C19 C21 H21B 109.5
C19 C21 H21C 109.5
H21A C21 H21B 109.5
H21A C21 H21C 109.5
H21B C21 H21C 109.5
C2 C3 H3 107.0
C4 C3 C2 109.54(15)
C4 C3 H3 107.0
C00P C3 C2 113.96(16)
C00P C3 H3 107.0
C00P C3 C4 111.89(18)
C5 C4 C3 110.82(16)
C5 C4 H4A 109.5
C5 C4 H4B 109.5
C3 C4 H4A 109.5
C3 C4 H4B 109.5
H4A C4 H4B 108.1
C16 C17 H17A 109.5
C16 C17 H17B 109.5
C16 C17 H17C 109.5
H17A C17 H17B 109.5
H17A C17 H17C 109.5
H17B C17 H17C 109.5
C2 C8 H8A 109.5
C2 C8 H8B 109.5
C2 C8 H8C 109.5
H8A C8 H8B 109.5
H8A C8 H8C 109.5
H8B C8 H8C 109.5
C16 C18 H18A 109.5
C16 C18 H18B 109.5
C16 C18 H18C 109.5
H18A C18 H18B 109.5
H18A C18 H18C 109.5
H18B C18 H18C 109.5
C3 C00P H00A 109.5
C3 C00P H00B 109.5
C3 C00P H00C 109.5
H00A C00P H00B 109.5
H00A C00P H00C 109.5
H00B C00P H00C 109.5
Cl2 B1 H1 107.8(9)
Cl1 B1 Cl2 111.91(11)
Cl1 B1 H1 108.5(9)
C1 B1 Cl2 105.47(15)
C1 B1 Cl1 109.88(14)
C1 B1 H1 113.3(8)

loop_
_geom_bond_atom_site_label_1
_geom_bond_atom_site_label_2
_geom_bond_distance
Cl2 B1 1.886(2)
Cl1 B1 1.878(2)
N1 C1 1.314(2)
N1 C5 1.517(2)
N1 C10 1.467(2)
C1 C2 1.517(3)
C1 B1 1.616(3)
C11 C12 1.398(3)
C11 C10 1.399(3)
C11 C16 1.519(3)
C19 H19 0.9800
C19 C15 1.519(3)
C19 C20 1.534(3)
C19 C21 1.529(3)
C15 C10 1.401(3)
C15 C14 1.394(3)
C5 C7 1.530(3)
C5 C9 1.515(2)
C5 C4 1.528(3)
C12 H12 0.9300
C12 C13 1.380(3)
C7 H7A 0.9700
C7 H7B 0.9700
C7 C6 1.533(3)
C14 H14 0.9300
C14 C13 1.376(3)
C2 C6 1.552(3)
C2 C3 1.548(3)
C2 C8 1.530(3)
C20 H20A 0.9600
C20 H20B 0.9600
C20 H20C 0.9600
C16 H16 0.9800
C16 C17 1.530(3)
C16 C18 1.527(3)
C13 H13 0.9300
C6 H6A 0.9700
C6 H6B 0.9700
C9 H9A 0.9600
C9 H9B 0.9600
C9 H9C 0.9600
C21 H21A 0.9600
C21 H21B 0.9600
C21 H21C 0.9600
C3 H3 0.9800
C3 C4 1.533(3)
C3 C00P 1.524(3)
C4 H4A 0.9700
C4 H4B 0.9700
C17 H17A 0.9600
C17 H17B 0.9600
C17 H17C 0.9600
C8 H8A 0.9600
C8 H8B 0.9600
C8 H8C 0.9600
C18 H18A 0.9600
C18 H18B 0.9600
C18 H18C 0.9600
C00P H00A 0.9600
C00P H00B 0.9600
C00P H00C 0.9600
B1 H1 1.090(17)

loop_
_geom_torsion_atom_site_label_1
_geom_torsion_atom_site_label_2
_geom_torsion_atom_site_label_3
_geom_torsion_atom_site_label_4
_geom_torsion
N1 C1 C2 C6 -58.7(2)
N1 C1 C2 C3 56.0(2)
N1 C1 C2 C8 -177.99(17)
N1 C1 B1 Cl2 114.04(17)
N1 C1 B1 Cl1 -125.18(16)
N1 C5 C7 C6 -51.81(19)
N1 C5 C4 C3 55.5(2)
C1 N1 C5 C7 58.0(2)
C1 N1 C5 C9 -179.46(16)
C1 N1 C5 C4 -57.2(2)
C1 N1 C10 C11 91.1(2)
C1 N1 C10 C15 -91.2(2)
C1 C2 C6 C7 58.8(2)
C1 C2 C3 C4 -51.9(2)
C1 C2 C3 C00P 74.3(2)
C11 C12 C13 C14 2.1(3)
C19 C15 C10 N1 7.0(3)
C19 C15 C10 C11 -175.46(17)
C19 C15 C14 C13 176.76(17)
C15 C14 C13 C12 -0.9(3)
C5 N1 C1 C2 0.3(2)
C5 N1 C1 B1 -175.16(17)
C5 N1 C10 C11 -90.2(2)
C5 N1 C10 C15 87.5(2)
C5 C7 C6 C2 -3.4(2)
C12 C11 C10 N1 176.11(15)
C12 C11 C10 C15 -1.5(3)
C12 C11 C16 C17 61.7(2)
C12 C11 C16 C18 -63.0(2)
C10 N1 C1 C2 179.05(16)
C10 N1 C1 B1 3.6(3)
C10 N1 C5 C7 -120.80(17)
C10 N1 C5 C9 1.8(2)
C10 N1 C5 C4 124.07(17)
C10 C11 C12 C13 -1.0(3)
C10 C11 C16 C17 -117.1(2)
C10 C11 C16 C18 118.3(2)
C10 C15 C14 C13 -1.5(3)
C7 C5 C4 C3 -58.2(2)
C14 C15 C10 N1 -174.89(15)
C14 C15 C10 C11 2.7(3)
C2 C1 B1 Cl2 -60.7(2)
C2 C1 B1 Cl1 60.1(2)
C2 C3 C4 C5 -3.8(2)
C20 C19 C15 C10 -114.70(19)
C20 C19 C15 C14 67.2(2)
C16 C11 C12 C13 -179.86(17)
C16 C11 C10 N1 -5.1(3)
C16 C11 C10 C15 177.35(17)
C6 C2 C3 C4 61.2(2)
C6 C2 C3 C00P -172.55(17)
C9 C5 C7 C6 -175.12(16)
C9 C5 C4 C3 178.71(17)
C21 C19 C15 C10 122.42(19)
C21 C19 C15 C14 -55.7(2)
C3 C2 C6 C7 -57.5(2)
C4 C5 C7 C6 61.94(19)
C8 C2 C6 C7 -177.18(16)
C8 C2 C3 C4 179.37(17)
C8 C2 C3 C00P -54.4(2)
C00P C3 C4 C5 -131.21(18)
B1 C1 C2 C6 116.4(2)
B1 C1 C2 C3 -129.0(2)
B1 C1 C2 C8 -3.0(3)
